data_2211550
loop_
_publ_author_name
'He, Hong-Shan'

_publ_section_title
;[Hydridotris(5-methyl-3-phenylpyrazol-1-yl)borato-\k^3^<i>N</i>^2^,<i>N</i>^2'^,<i>N</i>^2''^](1<i>H</i>-imidazole-4-carboxylato-\k^2^<i>N</i>,<i>O</i>)zinc(II)
 methanol solvate
;
_journal_coeditor_code NG2159
_journal_issue 12
_journal_name_full 'Acta Crystallographica Section E'
_journal_page_first m3535
_journal_page_last m3536
_journal_paper_doi 10.1107/S1600536806049907
_journal_volume 62
_journal_year 2006
_chemical_formula_iupac '[Zn (C30 H28 B N6) (C4 H3 N2 O2)], C H4 O'
_chemical_formula_moiety 'C34 H31 B N8 O2 Zn, C H4 O'
_chemical_formula_sum 'C35 H35 B N8 O3 Zn'
_chemical_formula_weight 691.89
_chemical_name_systematic
;
[Hydridotris(5-methyl-3-phenylpyrazol-1-yl)borato-
\k^3^N^2^,N^2'^,N^2''^](1H-imidazole-4-carboxylato-\k^2^N,O)zinc(II)
;
_space_group_IT_number 14
_symmetry_cell_setting monoclinic
_symmetry_space_group_name_Hall '-P 2yn'
_symmetry_space_group_name_H-M 'P 1 21/n 1'
_atom_sites_solution_hydrogens geom
_atom_sites_solution_primary direct
_atom_sites_solution_secondary difmap
_cell_angle_alpha 90.00
_cell_angle_beta 99.46(3)
_cell_angle_gamma 90.00
_cell_formula_units_Z 4
_cell_length_a 15.371(3)
_cell_length_b 13.829(3)
_cell_length_c 16.357(3)
_cell_measurement_reflns_used 12851
_cell_measurement_temperature 293(2)
_cell_measurement_theta_max 27.83
_cell_measurement_theta_min 1.94
_cell_volume 3429.7(12)
_computing_cell_refinement SMART
_computing_data_collection 'SMART (Bruker, 1998)'
_computing_data_reduction 'SAINT-Plus (Bruker, 1998)'
_computing_molecular_graphics 'ORTEP-3 for Windows (Farrugia, 1997)'
_computing_publication_material 'WinGX (Farrugia, 1999)'
_computing_structure_refinement 'SHELXL97 (Sheldrick, 1997)'
_computing_structure_solution 'SHELXS97 (Sheldrick, 1997)'
_diffrn_ambient_temperature 293(2)
_diffrn_measured_fraction_theta_full 0.999
_diffrn_measured_fraction_theta_max 0.999
_diffrn_measurement_device_type 'Bruker 1K CCD'
_diffrn_measurement_method '\f and \w'
_diffrn_radiation_monochromator graphite
_diffrn_radiation_source 'fine-focus sealed tube'
_diffrn_radiation_type MoK\a
_diffrn_radiation_wavelength 0.71073
_diffrn_reflns_av_R_equivalents 0.0892
_diffrn_reflns_av_sigmaI/netI 0.0453
_diffrn_reflns_limit_h_max 18
_diffrn_reflns_limit_h_min -18
_diffrn_reflns_limit_k_max 17
_diffrn_reflns_limit_k_min -17
_diffrn_reflns_limit_l_max 20
_diffrn_reflns_limit_l_min -20
_diffrn_reflns_number 42524
_diffrn_reflns_theta_full 26.00
_diffrn_reflns_theta_max 26.00
_diffrn_reflns_theta_min 1.94
_exptl_absorpt_coefficient_mu 0.763
_exptl_absorpt_correction_T_max 0.9276
_exptl_absorpt_correction_T_min 0.8623
_exptl_absorpt_correction_type multi-scan
_exptl_absorpt_process_details '(SADABS; Sheldrick, 2002)'
_exptl_crystal_colour colorless
_exptl_crystal_density_diffrn 1.340
_exptl_crystal_density_method 'not measured'
_exptl_crystal_description prism
_exptl_crystal_F_000 1440
_exptl_crystal_size_max 0.20
_exptl_crystal_size_mid 0.20
_exptl_crystal_size_min 0.10
_refine_diff_density_max 0.423
_refine_diff_density_min -0.349
_refine_ls_extinction_coef 0.00088(15)
_refine_ls_extinction_expression Fc^*^=kFc[1+0.001xFc^2^\l^3^/sin(2\q)]^-1/4^
_refine_ls_extinction_method SHELXL97
_refine_ls_goodness_of_fit_ref 1.103
_refine_ls_hydrogen_treatment mixed
_refine_ls_matrix_type full
_refine_ls_number_parameters 443
_refine_ls_number_reflns 6734
_refine_ls_number_restraints 0
_refine_ls_restrained_S_all 1.103
_refine_ls_R_factor_all 0.1093
_refine_ls_R_factor_gt 0.0533
_refine_ls_shift/su_max 0.001
_refine_ls_shift/su_mean 0.000
_refine_ls_structure_factor_coef Fsqd
_refine_ls_weighting_details 'calc w=1/[\s^2^(Fo^2^)+(0.0294P)^2^+6.1376P] where P=(Fo^2^+2Fc^2^)/3'
_refine_ls_weighting_scheme calc
_refine_ls_wR_factor_gt 0.0996
_refine_ls_wR_factor_ref 0.1278
_reflns_number_gt 4349
_reflns_number_total 6734
_reflns_threshold_expression I>2\s(I)
_cod_data_source_file ng2159.cif
_cod_data_source_block I
_cod_original_sg_symbol_H-M 'P 21/n'
_cod_database_code 2211550
_cod_database_fobs_code 2211550

loop_
_symmetry_equiv_pos_as_xyz
'x, y, z'
'-x+1/2, y+1/2, -z+1/2'
'-x, -y, -z'
'x-1/2, -y-1/2, z-1/2'

loop_
_atom_site_type_symbol
_atom_site_label
_atom_site_fract_x
_atom_site_fract_y
_atom_site_fract_z
_atom_site_U_iso_or_equiv
_atom_site_adp_type
_atom_site_calc_flag
_atom_site_refinement_flags
_atom_site_occupancy
Zn Zn1 0.62008(3) 0.17540(3) 0.79440(3) 0.03903(15) Uani d . 1
O O2 0.75358(17) 0.13740(17) 0.78742(17) 0.0450(7) Uani d . 1
O O1 0.87647(19) 0.1995(2) 0.7507(2) 0.0661(9) Uani d . 1
N N1 0.5674(2) 0.0854(2) 0.6984(2) 0.0428(8) Uani d . 1
N N2 0.5153(2) 0.0121(2) 0.7210(2) 0.0441(8) Uani d . 1
N N3 0.4865(2) 0.2026(2) 0.8227(2) 0.0453(8) Uani d . 1
N N4 0.4355(2) 0.1212(2) 0.8053(2) 0.0459(8) Uani d . 1
N N5 0.6220(2) 0.0792(2) 0.8904(2) 0.0441(8) Uani d . 1
N N6 0.5559(2) 0.0103(2) 0.8766(2) 0.0451(8) Uani d . 1
N N7 0.6680(2) 0.3057(2) 0.7698(2) 0.0392(8) Uani d . 1
C C33 0.7797(3) 0.3889(3) 0.7338(3) 0.0474(10) Uani d . 1
H H12 0.8347 0.4057 0.7216 0.057 Uiso calc R 1
B B1 0.4795(3) 0.0204(3) 0.8027(3) 0.0477(12) Uani d . 1
C C1 0.4531(3) -0.1476(3) 0.6696(3) 0.0668(14) Uani d . 1
H H1A 0.4839 -0.1874 0.7130 0.100 Uiso calc R 1
H H1B 0.4457 -0.1825 0.6182 0.100 Uiso calc R 1
H H1C 0.3962 -0.1308 0.6824 0.100 Uiso calc R 1
C C2 0.5051(3) -0.0573(3) 0.6619(3) 0.0491(11) Uani d . 1
C C3 0.5505(3) -0.0296(3) 0.6007(3) 0.0538(11) Uani d . 1
H H3 0.5552 -0.0635 0.5526 0.065 Uiso calc R 1
C C4 0.5883(3) 0.0598(3) 0.6249(3) 0.0449(10) Uani d . 1
C C5 0.6416(3) 0.1218(3) 0.5794(3) 0.0467(10) Uani d . 1
C C6 0.7006(3) 0.0819(4) 0.5337(3) 0.0664(13) Uani d . 1
H H6 0.7075 0.0151 0.5327 0.080 Uiso calc R 1
C C7 0.7494(3) 0.1400(4) 0.4894(3) 0.0751(15) Uani d . 1
H H7 0.7881 0.1121 0.4582 0.090 Uiso calc R 1
C C8 0.7409(4) 0.2377(4) 0.4913(3) 0.0741(15) Uani d . 1
H H8 0.7744 0.2767 0.4621 0.089 Uiso calc R 1
C C9 0.6831(4) 0.2784(4) 0.5360(3) 0.0708(14) Uani d . 1
H H9 0.6777 0.3453 0.5376 0.085 Uiso calc R 1
C C10 0.6326(3) 0.2215(3) 0.5790(3) 0.0582(12) Uani d . 1
H H10 0.5922 0.2502 0.6079 0.070 Uiso calc R 1
C C11 0.2768(3) 0.0741(4) 0.7694(3) 0.0751(15) Uani d . 1
H H11A 0.2777 0.0521 0.7139 0.113 Uiso calc R 1
H H11B 0.2211 0.1042 0.7721 0.113 Uiso calc R 1
H H11C 0.2849 0.0200 0.8067 0.113 Uiso calc R 1
C C12 0.3497(3) 0.1459(3) 0.7937(3) 0.0503(11) Uani d . 1
C C13 0.3442(3) 0.2438(3) 0.8058(3) 0.0543(11) Uani d . 1
H H13 0.2931 0.2807 0.8019 0.065 Uiso calc R 1
C C14 0.4305(3) 0.2761(3) 0.8251(3) 0.0447(10) Uani d . 1
C C15 0.4649(3) 0.3726(3) 0.8514(3) 0.0476(10) Uani d . 1
C C16 0.4284(3) 0.4559(3) 0.8137(3) 0.0635(13) Uani d . 1
H H16 0.3790 0.4522 0.7726 0.076 Uiso calc R 1
C C17 0.4655(4) 0.5449(4) 0.8373(4) 0.0763(16) Uani d . 1
H H17 0.4402 0.6008 0.8122 0.092 Uiso calc R 1
C C18 0.5380(4) 0.5518(4) 0.8962(4) 0.0758(16) Uani d . 1
H H18 0.5639 0.6118 0.9096 0.091 Uiso calc R 1
C C19 0.5733(3) 0.4703(4) 0.9363(3) 0.0670(13) Uani d . 1
H H19 0.6217 0.4751 0.9785 0.080 Uiso calc R 1
C C20 0.5370(3) 0.3812(3) 0.9141(3) 0.0555(12) Uani d . 1
H H20 0.5611 0.3261 0.9415 0.067 Uiso calc R 1
C C21 0.5126(3) -0.1443(3) 0.9399(3) 0.0701(14) Uani d . 1
H H21A 0.4519 -0.1247 0.9333 0.105 Uiso calc R 1
H H21B 0.5285 -0.1769 0.9921 0.105 Uiso calc R 1
H H21C 0.5207 -0.1872 0.8957 0.105 Uiso calc R 1
C C22 0.5699(3) -0.0567(3) 0.9380(3) 0.0499(11) Uani d . 1
C C23 0.6435(3) -0.0304(3) 0.9915(3) 0.0523(11) Uani d . 1
H H23 0.6684 -0.0632 1.0392 0.063 Uiso calc R 1
C C24 0.6746(3) 0.0551(3) 0.9612(3) 0.0460(10) Uani d . 1
C C25 0.7471(3) 0.1173(3) 1.0003(3) 0.0483(10) Uani d . 1
C C26 0.8178(3) 0.0789(4) 1.0544(3) 0.0661(13) Uani d . 1
H H26 0.8212 0.0124 1.0630 0.079 Uiso calc R 1
C C27 0.8829(4) 0.1377(5) 1.0954(3) 0.0860(17) Uani d . 1
H H27 0.9296 0.1105 1.1315 0.103 Uiso calc R 1
C C28 0.8800(4) 0.2356(5) 1.0838(4) 0.0879(18) Uani d . 1
H H28 0.9236 0.2752 1.1124 0.106 Uiso calc R 1
C C29 0.8117(4) 0.2746(4) 1.0292(4) 0.0851(17) Uani d . 1
H H29 0.8098 0.3409 1.0197 0.102 Uiso calc R 1
C C30 0.7457(3) 0.2161(3) 0.9882(3) 0.0665(14) Uani d . 1
H H30 0.6995 0.2438 0.9519 0.080 Uiso calc R 1
C C31 0.8004(3) 0.2058(3) 0.7648(3) 0.0452(10) Uani d . 1
C C32 0.7543(2) 0.3006(2) 0.7561(3) 0.0386(9) Uani d . 1
C C34 0.6431(3) 0.3974(3) 0.7546(3) 0.0448(10) Uani d . 1
H H34 0.5878 0.4223 0.7586 0.054 Uiso calc R 1
C C35 0.9714(5) 0.0894(6) 0.9143(5) 0.138(3) Uani d . 1
H H35A 1.0234 0.0863 0.9557 0.207 Uiso calc R 1
H H35B 0.9306 0.0403 0.9251 0.207 Uiso calc R 1
H H35C 0.9445 0.1519 0.9160 0.207 Uiso calc R 1
O O3 0.9930(4) 0.0753(4) 0.8403(3) 0.1275(18) Uani d . 1
H H3A 0.9612 0.1083 0.8060 0.191 Uiso calc R 1
H BH 0.431(2) -0.038(3) 0.804(2) 0.050(11) Uiso d . 1
N N12 0.7099(2) 0.4479(2) 0.7327(2) 0.0486(9) Uani d . 1
H NH12 0.7084 0.5083 0.7200 0.058 Uiso calc R 1

loop_
_atom_site_aniso_label
_atom_site_aniso_U_11
_atom_site_aniso_U_22
_atom_site_aniso_U_33
_atom_site_aniso_U_12
_atom_site_aniso_U_13
_atom_site_aniso_U_23
Zn1 0.0406(3) 0.0243(2) 0.0527(3) -0.0040(2) 0.00940(19) 0.0033(2)
O2 0.0468(16) 0.0191(12) 0.070(2) -0.0010(11) 0.0128(14) 0.0036(12)
O1 0.0438(18) 0.0450(18) 0.113(3) 0.0054(14) 0.0232(17) 0.0057(17)
N1 0.0436(19) 0.0349(18) 0.050(2) -0.0040(15) 0.0096(16) 0.0016(15)
N2 0.0458(19) 0.0305(17) 0.056(2) -0.0059(15) 0.0079(16) 0.0021(16)
N3 0.0362(18) 0.0332(18) 0.067(2) -0.0046(14) 0.0103(16) -0.0010(16)
N4 0.0339(18) 0.0380(19) 0.067(2) -0.0069(15) 0.0107(16) 0.0046(17)
N5 0.0424(19) 0.0345(18) 0.055(2) -0.0057(15) 0.0059(16) 0.0061(16)
N6 0.047(2) 0.0319(17) 0.058(2) -0.0047(15) 0.0105(17) 0.0055(16)
N7 0.0394(17) 0.0229(16) 0.057(2) -0.0002(13) 0.0130(15) 0.0012(14)
C33 0.042(2) 0.030(2) 0.072(3) -0.0062(18) 0.014(2) 0.004(2)
B1 0.048(3) 0.033(2) 0.063(3) -0.012(2) 0.011(2) 0.001(2)
C1 0.074(3) 0.041(3) 0.081(4) -0.018(2) -0.001(3) -0.008(2)
C2 0.054(3) 0.031(2) 0.058(3) -0.0039(19) -0.002(2) -0.002(2)
C3 0.064(3) 0.044(3) 0.051(3) -0.004(2) 0.003(2) -0.007(2)
C4 0.046(2) 0.038(2) 0.049(3) 0.0009(18) 0.002(2) 0.0064(19)
C5 0.048(2) 0.045(2) 0.046(3) -0.001(2) 0.003(2) 0.003(2)
C6 0.070(3) 0.055(3) 0.077(4) 0.011(2) 0.021(3) 0.011(3)
C7 0.072(3) 0.084(4) 0.077(4) 0.004(3) 0.034(3) 0.008(3)
C8 0.077(4) 0.074(4) 0.072(4) -0.025(3) 0.016(3) 0.009(3)
C9 0.097(4) 0.051(3) 0.067(3) -0.015(3) 0.019(3) 0.004(3)
C10 0.070(3) 0.055(3) 0.051(3) -0.004(2) 0.011(2) 0.001(2)
C11 0.047(3) 0.080(4) 0.094(4) -0.016(3) 0.000(3) 0.004(3)
C12 0.039(2) 0.057(3) 0.055(3) -0.009(2) 0.009(2) 0.003(2)
C13 0.039(2) 0.052(3) 0.073(3) 0.007(2) 0.012(2) 0.004(2)
C14 0.041(2) 0.042(2) 0.053(3) 0.0060(19) 0.0136(19) 0.0052(19)
C15 0.044(2) 0.040(2) 0.062(3) 0.0054(19) 0.021(2) -0.002(2)
C16 0.054(3) 0.048(3) 0.089(4) 0.015(2) 0.013(3) -0.002(3)
C17 0.084(4) 0.043(3) 0.103(5) 0.018(3) 0.020(3) 0.002(3)
C18 0.081(4) 0.044(3) 0.106(5) -0.004(3) 0.027(3) -0.015(3)
C19 0.066(3) 0.062(3) 0.072(4) -0.004(3) 0.011(3) -0.014(3)
C20 0.058(3) 0.047(3) 0.062(3) 0.000(2) 0.014(2) -0.005(2)
C21 0.091(4) 0.035(2) 0.089(4) -0.010(2) 0.029(3) 0.015(2)
C22 0.063(3) 0.030(2) 0.061(3) 0.003(2) 0.023(2) 0.010(2)
C23 0.064(3) 0.042(2) 0.052(3) 0.008(2) 0.012(2) 0.012(2)
C24 0.050(2) 0.038(2) 0.050(3) 0.0059(19) 0.009(2) 0.0089(19)
C25 0.050(2) 0.050(3) 0.045(3) 0.004(2) 0.007(2) 0.004(2)
C26 0.064(3) 0.064(3) 0.067(3) 0.004(3) 0.001(3) 0.011(3)
C27 0.067(4) 0.112(5) 0.070(4) 0.005(4) -0.013(3) 0.005(4)
C28 0.069(4) 0.095(5) 0.093(5) -0.016(3) -0.005(3) -0.016(4)
C29 0.079(4) 0.057(3) 0.111(5) -0.011(3) -0.008(4) -0.001(3)
C30 0.061(3) 0.053(3) 0.079(4) -0.002(2) -0.008(3) 0.002(3)
C31 0.043(2) 0.033(2) 0.060(3) 0.0038(18) 0.009(2) -0.0026(19)
C32 0.037(2) 0.0231(19) 0.056(3) 0.0002(15) 0.0094(18) -0.0002(16)
C34 0.051(2) 0.0227(18) 0.063(3) 0.0046(18) 0.015(2) 0.0034(18)
C35 0.159(8) 0.168(8) 0.088(5) 0.051(6) 0.025(5) 0.034(5)
O3 0.148(5) 0.112(4) 0.123(4) 0.062(3) 0.026(4) 0.013(3)
N12 0.054(2) 0.0203(16) 0.073(3) -0.0026(15) 0.0150(18) 0.0047(16)

loop_
_atom_type_symbol
_atom_type_description
_atom_type_scat_dispersion_real
_atom_type_scat_dispersion_imag
_atom_type_scat_source
C C 0.0033 0.0016 'International Tables Vol C Tables 4.2.6.8 and 6.1.1.4'
H H 0.0000 0.0000 'International Tables Vol C Tables 4.2.6.8 and 6.1.1.4'
B B 0.0013 0.0007 'International Tables Vol C Tables 4.2.6.8 and 6.1.1.4'
N N 0.0061 0.0033 'International Tables Vol C Tables 4.2.6.8 and 6.1.1.4'
O O 0.0106 0.0060 'International Tables Vol C Tables 4.2.6.8 and 6.1.1.4'
Zn Zn 0.2839 1.4301 'International Tables Vol C Tables 4.2.6.8 and 6.1.1.4'

loop_
_geom_angle_atom_site_label_1
_geom_angle_atom_site_label_2
_geom_angle_atom_site_label_3
_geom_angle
N7 Zn1 N5 140.65(13)
N7 Zn1 N1 119.95(13)
N5 Zn1 N1 98.35(13)
N7 Zn1 O2 79.85(11)
N5 Zn1 O2 89.35(12)
N1 Zn1 O2 94.09(12)
N7 Zn1 N3 105.81(12)
N5 Zn1 N3 81.19(13)
N1 Zn1 N3 90.00(13)
O2 Zn1 N3 170.15(12)
C31 O2 Zn1 115.1(2)
C4 N1 N2 106.4(3)
C4 N1 Zn1 135.9(3)
N2 N1 Zn1 114.4(2)
C2 N2 N1 109.5(3)
C2 N2 B1 131.4(3)
N1 N2 B1 119.1(3)
C14 N3 N4 106.3(3)
C14 N3 Zn1 139.5(3)
N4 N3 Zn1 109.6(2)
C12 N4 N3 109.5(3)
C12 N4 B1 130.2(3)
N3 N4 B1 120.3(3)
C24 N5 N6 107.1(3)
C24 N5 Zn1 138.7(3)
N6 N5 Zn1 113.7(2)
C22 N6 N5 109.0(3)
C22 N6 B1 130.4(3)
N5 N6 B1 120.5(3)
C34 N7 C32 105.8(3)
C34 N7 Zn1 141.7(3)
C32 N7 Zn1 112.2(2)
N12 C33 C32 106.7(3)
N12 C33 H12 126.6
C32 C33 H12 126.6
N2 B1 N6 109.9(4)
N2 B1 N4 108.2(3)
N6 B1 N4 109.8(3)
N2 B1 BH 108(2)
N6 B1 BH 110.3(19)
N4 B1 BH 110.9(19)
C2 C1 H1A 109.5
C2 C1 H1B 109.5
H1A C1 H1B 109.5
C2 C1 H1C 109.5
H1A C1 H1C 109.5
H1B C1 H1C 109.5
N2 C2 C3 108.2(4)
N2 C2 C1 122.1(4)
C3 C2 C1 129.7(4)
C2 C3 C4 106.3(4)
C2 C3 H3 126.9
C4 C3 H3 126.9
N1 C4 C3 109.7(4)
N1 C4 C5 122.4(4)
C3 C4 C5 127.9(4)
C6 C5 C10 117.9(4)
C6 C5 C4 120.7(4)
C10 C5 C4 121.4(4)
C5 C6 C7 120.8(5)
C5 C6 H6 119.6
C7 C6 H6 119.6
C8 C7 C6 120.3(5)
C8 C7 H7 119.9
C6 C7 H7 119.9
C7 C8 C9 119.7(5)
C7 C8 H8 120.1
C9 C8 H8 120.1
C8 C9 C10 120.7(5)
C8 C9 H9 119.6
C10 C9 H9 119.6
C9 C10 C5 120.5(5)
C9 C10 H10 119.7
C5 C10 H10 119.7
C12 C11 H11A 109.5
C12 C11 H11B 109.5
H11A C11 H11B 109.5
C12 C11 H11C 109.5
H11A C11 H11C 109.5
H11B C11 H11C 109.5
N4 C12 C13 108.2(4)
N4 C12 C11 122.8(4)
C13 C12 C11 129.0(4)
C12 C13 C14 105.8(4)
C12 C13 H13 127.1
C14 C13 H13 127.1
N3 C14 C13 110.2(4)
N3 C14 C15 119.6(3)
C13 C14 C15 130.1(4)
C16 C15 C20 118.4(4)
C16 C15 C14 121.7(4)
C20 C15 C14 119.9(4)
C15 C16 C17 119.9(5)
C15 C16 H16 120.0
C17 C16 H16 120.0
C18 C17 C16 121.0(5)
C18 C17 H17 119.5
C16 C17 H17 119.5
C17 C18 C19 119.9(5)
C17 C18 H18 120.1
C19 C18 H18 120.1
C18 C19 C20 119.9(5)
C18 C19 H19 120.0
C20 C19 H19 120.0
C19 C20 C15 120.8(5)
C19 C20 H20 119.6
C15 C20 H20 119.6
C22 C21 H21A 109.5
C22 C21 H21B 109.5
H21A C21 H21B 109.5
C22 C21 H21C 109.5
H21A C21 H21C 109.5
H21B C21 H21C 109.5
N6 C22 C23 107.9(4)
N6 C22 C21 123.0(4)
C23 C22 C21 129.1(4)
C22 C23 C24 107.2(4)
C22 C23 H23 126.4
C24 C23 H23 126.4
N5 C24 C23 108.8(4)
N5 C24 C25 122.5(4)
C23 C24 C25 128.4(4)
C30 C25 C26 117.5(4)
C30 C25 C24 121.6(4)
C26 C25 C24 120.8(4)
C27 C26 C25 121.0(5)
C27 C26 H26 119.5
C25 C26 H26 119.5
C28 C27 C26 120.9(5)
C28 C27 H27 119.6
C26 C27 H27 119.6
C27 C28 C29 118.9(5)
C27 C28 H28 120.5
C29 C28 H28 120.5
C28 C29 C30 120.6(5)
C28 C29 H29 119.7
C30 C29 H29 119.7
C25 C30 C29 121.1(5)
C25 C30 H30 119.5
C29 C30 H30 119.5
O1 C31 O2 126.7(4)
O1 C31 C32 119.8(4)
O2 C31 C32 113.4(3)
C33 C32 N7 108.9(3)
C33 C32 C31 132.0(4)
N7 C32 C31 119.1(3)
N7 C34 N12 109.7(3)
N7 C34 H34 125.1
N12 C34 H34 125.1
O3 C35 H35A 109.5
O3 C35 H35B 109.5
H35A C35 H35B 109.5
O3 C35 H35C 109.5
H35A C35 H35C 109.5
H35B C35 H35C 109.5
C35 O3 H3A 109.5
C34 N12 C33 108.9(3)
C34 N12 NH12 125.5
C33 N12 NH12 125.5

loop_
_geom_bond_atom_site_label_1
_geom_bond_atom_site_label_2
_geom_bond_distance
Zn1 N7 2.012(3)
Zn1 N5 2.056(3)
Zn1 N1 2.062(3)
Zn1 O2 2.139(3)
Zn1 N3 2.210(3)
O2 C31 1.280(5)
O1 C31 1.231(5)
N1 C4 1.342(5)
N1 N2 1.379(4)
N2 C2 1.353(5)
N2 B1 1.530(6)
N3 C14 1.338(5)
N3 N4 1.375(4)
N4 C12 1.346(5)
N4 B1 1.553(6)
N5 C24 1.341(5)
N5 N6 1.384(4)
N6 C22 1.357(5)
N6 B1 1.546(6)
N7 C34 1.335(4)
N7 C32 1.383(5)
C33 N12 1.346(5)
C33 C32 1.350(5)
C33 H12 0.9300
B1 BH 1.10(4)
C1 C2 1.500(6)
C1 H1A 0.9600
C1 H1B 0.9600
C1 H1C 0.9600
C2 C3 1.365(6)
C3 C4 1.396(5)
C3 H3 0.9300
C4 C5 1.469(6)
C5 C6 1.382(6)
C5 C10 1.385(6)
C6 C7 1.383(7)
C6 H6 0.9300
C7 C8 1.359(7)
C7 H7 0.9300
C8 C9 1.361(7)
C8 H8 0.9300
C9 C10 1.376(6)
C9 H9 0.9300
C10 H10 0.9300
C11 C12 1.501(6)
C11 H11A 0.9600
C11 H11B 0.9600
C11 H11C 0.9600
C12 C13 1.373(6)
C13 C14 1.387(6)
C13 H13 0.9300
C14 C15 1.473(6)
C15 C16 1.382(6)
C15 C20 1.385(6)
C16 C17 1.384(7)
C16 H16 0.9300
C17 C18 1.352(7)
C17 H17 0.9300
C18 C19 1.371(7)
C18 H18 0.9300
C19 C20 1.376(6)
C19 H19 0.9300
C20 H20 0.9300
C21 C22 1.501(6)
C21 H21A 0.9600
C21 H21B 0.9600
C21 H21C 0.9600
C22 C23 1.361(6)
C23 C24 1.396(5)
C23 H23 0.9300
C24 C25 1.469(6)
C25 C30 1.381(6)
C25 C26 1.388(6)
C26 C27 1.377(7)
C26 H26 0.9300
C27 C28 1.367(8)
C27 H27 0.9300
C28 C29 1.371(8)
C28 H28 0.9300
C29 C30 1.382(7)
C29 H29 0.9300
C30 H30 0.9300
C31 C32 1.485(5)
C34 N12 1.338(5)
C34 H34 0.9300
C35 O3 1.322(7)
C35 H35A 0.9600
C35 H35B 0.9600
C35 H35C 0.9600
O3 H3A 0.8200
N12 NH12 0.8600

loop_
_geom_hbond_atom_site_label_D
_geom_hbond_atom_site_label_H
_geom_hbond_atom_site_label_A
_geom_hbond_site_symmetry_A
_geom_hbond_distance_DH
_geom_hbond_distance_HA
_geom_hbond_distance_DA
_geom_hbond_angle_DHA
O3 H3A O1 . 0.82 1.93 2.728(5) 165.0
N12 NH12 O2 2_656 0.86 1.89 2.711(4) 159.7

loop_
_geom_torsion_atom_site_label_1
_geom_torsion_atom_site_label_2
_geom_torsion_atom_site_label_3
_geom_torsion_atom_site_label_4
_geom_torsion
N7 Zn1 O2 C31 -5.9(3)
N5 Zn1 O2 C31 -147.9(3)
N1 Zn1 O2 C31 113.8(3)
N7 Zn1 N1 C4 41.4(4)
N5 Zn1 N1 C4 -129.2(4)
O2 Zn1 N1 C4 -39.3(4)
N3 Zn1 N1 C4 149.7(4)
N7 Zn1 N1 N2 -162.6(2)
N5 Zn1 N1 N2 26.8(3)
O2 Zn1 N1 N2 116.7(2)
N3 Zn1 N1 N2 -54.3(2)
C4 N1 N2 C2 0.3(4)
Zn1 N1 N2 C2 -162.6(3)
C4 N1 N2 B1 -179.4(3)
Zn1 N1 N2 B1 17.7(4)
N7 Zn1 N3 C14 3.0(5)
N5 Zn1 N3 C14 143.3(5)
N1 Zn1 N3 C14 -118.2(5)
N7 Zn1 N3 N4 154.1(2)
N5 Zn1 N3 N4 -65.6(3)
N1 Zn1 N3 N4 32.9(3)
C14 N3 N4 C12 2.7(4)
Zn1 N3 N4 C12 -158.2(3)
C14 N3 N4 B1 -176.6(4)
Zn1 N3 N4 B1 22.5(4)
N7 Zn1 N5 C24 -26.5(5)
N1 Zn1 N5 C24 140.5(4)
O2 Zn1 N5 C24 46.5(4)
N3 Zn1 N5 C24 -130.8(4)
N7 Zn1 N5 N6 163.0(2)
N1 Zn1 N5 N6 -29.9(3)
O2 Zn1 N5 N6 -123.9(3)
N3 Zn1 N5 N6 58.8(2)
C24 N5 N6 C22 -1.5(4)
Zn1 N5 N6 C22 171.9(3)
C24 N5 N6 B1 175.6(4)
Zn1 N5 N6 B1 -10.9(4)
N5 Zn1 N7 C34 -107.4(5)
N1 Zn1 N7 C34 87.4(5)
O2 Zn1 N7 C34 176.3(5)
N3 Zn1 N7 C34 -12.0(5)
N5 Zn1 N7 C32 80.6(3)
N1 Zn1 N7 C32 -84.6(3)
O2 Zn1 N7 C32 4.3(3)
N3 Zn1 N7 C32 176.0(3)
C2 N2 B1 N6 111.0(5)
N1 N2 B1 N6 -69.4(4)
C2 N2 B1 N4 -129.2(4)
N1 N2 B1 N4 50.4(5)
C22 N6 B1 N2 -118.2(4)
N5 N6 B1 N2 65.4(4)
C22 N6 B1 N4 123.0(4)
N5 N6 B1 N4 -53.4(5)
C12 N4 B1 N2 104.3(5)
N3 N4 B1 N2 -76.6(5)
C12 N4 B1 N6 -135.8(4)
N3 N4 B1 N6 43.3(5)
N1 N2 C2 C3 0.0(5)
B1 N2 C2 C3 179.7(4)
N1 N2 C2 C1 178.8(4)
B1 N2 C2 C1 -1.5(7)
N2 C2 C3 C4 -0.3(5)
C1 C2 C3 C4 -178.9(4)
N2 N1 C4 C3 -0.5(4)
Zn1 N1 C4 C3 156.8(3)
N2 N1 C4 C5 178.1(3)
Zn1 N1 C4 C5 -24.6(6)
C2 C3 C4 N1 0.5(5)
C2 C3 C4 C5 -178.0(4)
N1 C4 C5 C6 144.6(4)
C3 C4 C5 C6 -37.1(7)
N1 C4 C5 C10 -37.3(6)
C3 C4 C5 C10 141.0(5)
C10 C5 C6 C7 0.4(7)
C4 C5 C6 C7 178.6(4)
C5 C6 C7 C8 1.0(8)
C6 C7 C8 C9 -1.0(9)
C7 C8 C9 C10 -0.5(8)
C8 C9 C10 C5 1.9(8)
C6 C5 C10 C9 -1.8(7)
C4 C5 C10 C9 180.0(4)
N3 N4 C12 C13 -1.6(5)
B1 N4 C12 C13 177.5(4)
N3 N4 C12 C11 176.9(4)
B1 N4 C12 C11 -4.0(7)
N4 C12 C13 C14 0.0(5)
C11 C12 C13 C14 -178.4(5)
N4 N3 C14 C13 -2.7(5)
Zn1 N3 C14 C13 149.0(4)
N4 N3 C14 C15 173.4(4)
Zn1 N3 C14 C15 -34.9(7)
C12 C13 C14 N3 1.7(5)
C12 C13 C14 C15 -173.9(4)
N3 C14 C15 C16 141.4(4)
C13 C14 C15 C16 -43.4(7)
N3 C14 C15 C20 -37.1(6)
C13 C14 C15 C20 138.1(5)
C20 C15 C16 C17 1.9(7)
C14 C15 C16 C17 -176.7(4)
C15 C16 C17 C18 0.8(8)
C16 C17 C18 C19 -3.1(9)
C17 C18 C19 C20 2.6(8)
C18 C19 C20 C15 0.1(7)
C16 C15 C20 C19 -2.3(7)
C14 C15 C20 C19 176.3(4)
N5 N6 C22 C23 0.9(5)
B1 N6 C22 C23 -175.8(4)
N5 N6 C22 C21 -177.2(4)
B1 N6 C22 C21 6.0(7)
N6 C22 C23 C24 0.0(5)
C21 C22 C23 C24 178.0(4)
N6 N5 C24 C23 1.5(4)
Zn1 N5 C24 C23 -169.4(3)
N6 N5 C24 C25 -173.6(4)
Zn1 N5 C24 C25 15.5(7)
C22 C23 C24 N5 -0.9(5)
C22 C23 C24 C25 173.8(4)
N5 C24 C25 C30 26.2(7)
C23 C24 C25 C30 -147.9(5)
N5 C24 C25 C26 -157.1(4)
C23 C24 C25 C26 28.8(7)
C30 C25 C26 C27 1.2(7)
C24 C25 C26 C27 -175.6(5)
C25 C26 C27 C28 -0.3(9)
C26 C27 C28 C29 -1.2(10)
C27 C28 C29 C30 1.6(10)
C26 C25 C30 C29 -0.7(8)
C24 C25 C30 C29 176.1(5)
C28 C29 C30 C25 -0.7(9)
Zn1 O2 C31 O1 -174.5(4)
Zn1 O2 C31 C32 5.8(4)
N12 C33 C32 N7 -0.6(5)
N12 C33 C32 C31 177.2(4)
C34 N7 C32 C33 0.5(5)
Zn1 N7 C32 C33 175.3(3)
C34 N7 C32 C31 -177.6(4)
Zn1 N7 C32 C31 -2.8(5)
O1 C31 C32 C33 0.5(7)
O2 C31 C32 C33 -179.8(4)
O1 C31 C32 N7 178.1(4)
O2 C31 C32 N7 -2.2(6)
C32 N7 C34 N12 -0.2(5)
Zn1 N7 C34 N12 -172.5(3)
N7 C34 N12 C33 -0.2(5)
C32 C33 N12 C34 0.5(5)
